data_4110513
loop_
_publ_author_name
'Chao Wang'
'Jian Yuan'
'Guotao Li'
'Zitao Wang'
'Shiwei Zhang'
'Zhenfeng Xi'

_publ_section_title
;
 Metal-Mediated Efficient Synthesis, Structural Characterization, and
 Skeletal Rearrangement of Octasubstituted Semibullvalenes
;
_journal_name_full 'Journal of the American Chemical Society'
_journal_page_first 4564
_journal_page_last 4565
_journal_paper_doi 10.1021/ja0579208
_journal_volume 128
_journal_year 2006
_chemical_formula_sum 'C32 H56'
_chemical_formula_weight 440.77
_chemical_name_systematic
; 
 ? 
;
_space_group_IT_number 15
_symmetry_cell_setting monoclinic
_symmetry_space_group_name_Hall '-C 2yc'
_symmetry_space_group_name_H-M 'C 1 2/c 1'
_atom_sites_solution_hydrogens geom
_atom_sites_solution_primary direct
_atom_sites_solution_secondary difmap
_audit_creation_method SHELXL-97
_cell_angle_alpha 90.00
_cell_angle_beta 122.34(3)
_cell_angle_gamma 90.00
_cell_formula_units_Z 16
_cell_length_a 35.708(7)
_cell_length_b 19.298(4)
_cell_length_c 21.697(4)
_cell_measurement_reflns_used 33632
_cell_measurement_temperature 293(2)
_cell_measurement_theta_max 25.02
_cell_measurement_theta_min 2.01
_cell_volume 12632(6)
_computing_cell_refinement Rapid-AUTO
_computing_data_collection 'Rapid-AUTO (Rigaku,2000)'
_computing_data_reduction 'CrystalStructure (Rigaku/MSC,2000)'
_computing_molecular_graphics 'Siemens SHELXTL V4.2,(Sheldrick,1990)'
_computing_publication_material SHELXL-97,(Sheldrick,1997)
_computing_structure_refinement SHELXL-97,(Sheldrick,1997)
_computing_structure_solution SHELXS-97,(Sheldrick,1997)
_diffrn_ambient_temperature 293(2)
_diffrn_detector_area_resol_mean 10.00
_diffrn_measured_fraction_theta_full 0.978
_diffrn_measured_fraction_theta_max 0.978
_diffrn_measurement_device_type 'Rigaku RAXIS RAPID IP'
_diffrn_measurement_method \W
_diffrn_radiation_monochromator graphite
_diffrn_radiation_source 'fine-focus sealed tube'
_diffrn_radiation_type MoK\a
_diffrn_radiation_wavelength 0.71073
_diffrn_reflns_av_R_equivalents 0.0474
_diffrn_reflns_av_sigmaI/netI 0.1188
_diffrn_reflns_limit_h_max 42
_diffrn_reflns_limit_h_min -42
_diffrn_reflns_limit_k_max 22
_diffrn_reflns_limit_k_min -22
_diffrn_reflns_limit_l_max 21
_diffrn_reflns_limit_l_min -25
_diffrn_reflns_number 33652
_diffrn_reflns_theta_full 25.02
_diffrn_reflns_theta_max 25.02
_diffrn_reflns_theta_min 2.01
_diffrn_standards_decay_% 0
_diffrn_standards_interval_count 0
_diffrn_standards_interval_time 0
_diffrn_standards_number 0
_exptl_absorpt_coefficient_mu 0.051
_exptl_absorpt_correction_T_max 0.992
_exptl_absorpt_correction_T_min 0.975
_exptl_absorpt_correction_type empirical
_exptl_absorpt_process_details
; 
                                  HIGASHI, T. (1995). Abscor-empirical
                                  Absorption Correction based on Fourier
                                  Series Approximation.
                                  Rigaku Corporation,Tokyo,Japan.
;
_exptl_crystal_colour colourless
_exptl_crystal_density_diffrn 0.927
_exptl_crystal_description block
_exptl_crystal_F_000 3968
_exptl_crystal_size_max 0.50
_exptl_crystal_size_mid 0.35
_exptl_crystal_size_min 0.15
_refine_diff_density_max 0.117
_refine_diff_density_min -0.141
_refine_diff_density_rms 0.025
_refine_ls_extinction_coef 0.00091(3)
_refine_ls_extinction_expression Fc^*^=kFc[1+0.001xFc^2^\l^3^/sin(2\q)]^-1/4^
_refine_ls_extinction_method SHELXL
_refine_ls_goodness_of_fit_ref 0.891
_refine_ls_hydrogen_treatment constr
_refine_ls_matrix_type full
_refine_ls_number_parameters 578
_refine_ls_number_reflns 10900
_refine_ls_number_restraints 0
_refine_ls_restrained_S_all 0.891
_refine_ls_R_factor_all 0.1496
_refine_ls_R_factor_gt 0.0463
_refine_ls_shift/su_max 0.001
_refine_ls_shift/su_mean 0.000
_refine_ls_structure_factor_coef Fsqd
_refine_ls_weighting_details 'calc w=1/[\s^2^(Fo^2^)+(0.0255P)^2^+0.0000P] where P=(Fo^2^+2Fc^2^)/3'
_refine_ls_weighting_scheme calc
_refine_ls_wR_factor_gt 0.0849
_refine_ls_wR_factor_ref 0.0956
_reflns_number_gt 3870
_reflns_number_total 10900
_reflns_threshold_expression >2sigma(I)
_cod_data_source_file ja0579208si20051122_050901.cif
_cod_data_source_block 4b
_cod_depositor_comments
;
The following automatic conversions were performed:

'_refine_ls_hydrogen_treatment' value 'contr' was replaced with the
value 'constr' as specified in the replacement file
'src/cod-tools/trunk/data/replacement-values/replacement_values.lst'.

Automatic conversion script
Id: cif_fix_values 5376 2017-05-30 11:51:03Z andrius 
;
_cod_original_cell_volume 12631(4)
_cod_database_code 4110513

loop_
_symmetry_equiv_pos_as_xyz
'x, y, z'
'-x, y, -z+1/2'
'x+1/2, y+1/2, z'
'-x+1/2, y+1/2, -z+1/2'
'-x, -y, -z'
'x, -y, z-1/2'
'-x+1/2, -y+1/2, -z'
'x+1/2, -y+1/2, z-1/2'

loop_
_atom_site_label
_atom_site_type_symbol
_atom_site_fract_x
_atom_site_fract_y
_atom_site_fract_z
_atom_site_U_iso_or_equiv
_atom_site_adp_type
_atom_site_occupancy
_atom_site_symmetry_multiplicity
_atom_site_calc_flag
_atom_site_refinement_flags
C1 C 0.37357(7) 0.34162(10) 0.98128(11) 0.0510(6) Uani 1 1 d .
C2 C 0.38607(7) 0.32900(11) 1.05906(12) 0.0604(6) Uani 1 1 d .
C3 C 0.35983(7) 0.27597(11) 1.06157(12) 0.0531(6) Uani 1 1 d .
C4 C 0.33020(8) 0.25046(12) 0.99153(13) 0.0750(7) Uani 1 1 d .
C5 C 0.33519(6) 0.28854(10) 0.93479(11) 0.0493(6) Uani 1 1 d .
C6 C 0.35886(7) 0.22516(11) 0.93232(12) 0.0608(7) Uani 1 1 d .
C7 C 0.40439(7) 0.23264(11) 0.97764(12) 0.0550(6) Uani 1 1 d .
C8 C 0.41530(7) 0.29966(12) 1.01006(14) 0.0801(8) Uani 1 1 d .
C9 C 0.37185(7) 0.41418(10) 0.95099(11) 0.0583(6) Uani 1 1 d .
H9A H 0.3934 0.4434 0.9905 0.070 Uiso 1 1 calc R
H9B H 0.3428 0.4339 0.9327 0.070 Uiso 1 1 calc R
C10 C 0.38124(7) 0.41527(11) 0.88905(12) 0.0694(7) Uani 1 1 d .
H10A H 0.4109 0.3977 0.9078 0.083 Uiso 1 1 calc R
H10B H 0.3605 0.3846 0.8502 0.083 Uiso 1 1 calc R
C11 C 0.37736(9) 0.48690(11) 0.85799(13) 0.1180(11) Uani 1 1 d .
H11A H 0.3832 0.4846 0.8197 0.177 Uiso 1 1 calc R
H11B H 0.3985 0.5172 0.8958 0.177 Uiso 1 1 calc R
H11C H 0.3480 0.5044 0.8387 0.177 Uiso 1 1 calc R
C12 C 0.40932(7) 0.38289(11) 1.12003(11) 0.0645(7) Uani 1 1 d .
H12A H 0.4251 0.3594 1.1668 0.077 Uiso 1 1 calc R
H12B H 0.4309 0.4078 1.1144 0.077 Uiso 1 1 calc R
C13 C 0.37677(8) 0.43447(12) 1.11939(13) 0.0887(8) Uani 1 1 d .
H13A H 0.3615 0.4584 1.0729 0.106 Uiso 1 1 calc R
H13B H 0.3547 0.4091 1.1233 0.106 Uiso 1 1 calc R
C14 C 0.39814(9) 0.48789(12) 1.18013(14) 0.1256(11) Uani 1 1 d .
H14A H 0.3758 0.5183 1.1764 0.188 Uiso 1 1 calc R
H14B H 0.4194 0.5143 1.1759 0.188 Uiso 1 1 calc R
H14C H 0.4127 0.4648 1.2265 0.188 Uiso 1 1 calc R
C15 C 0.36597(7) 0.24840(11) 1.13183(12) 0.0676(7) Uani 1 1 d .
H15A H 0.3388 0.2258 1.1207 0.081 Uiso 1 1 calc R
H15B H 0.3710 0.2872 1.1638 0.081 Uiso 1 1 calc R
C16 C 0.40431(8) 0.19703(12) 1.17270(12) 0.0815(8) Uani 1 1 d .
H16A H 0.4003 0.1595 1.1399 0.098 Uiso 1 1 calc R
H16B H 0.4318 0.2204 1.1866 0.098 Uiso 1 1 calc R
C17 C 0.40844(9) 0.16650(12) 1.24057(13) 0.1173(10) Uani 1 1 d .
H17A H 0.4331 0.1350 1.2634 0.176 Uiso 1 1 calc R
H17B H 0.3817 0.1420 1.2272 0.176 Uiso 1 1 calc R
H17C H 0.4131 0.2031 1.2739 0.176 Uiso 1 1 calc R
C18 C 0.29211(7) 0.20220(11) 0.97256(11) 0.0666(7) Uani 1 1 d .
H18A H 0.2715 0.2035 0.9201 0.080 Uiso 1 1 calc R
H18B H 0.2767 0.2202 0.9948 0.080 Uiso 1 1 calc R
C19 C 0.30401(8) 0.12616(11) 0.99574(12) 0.0782(7) Uani 1 1 d .
H19A H 0.3233 0.1095 0.9801 0.094 Uiso 1 1 calc R
H19B H 0.3203 0.1233 1.0485 0.094 Uiso 1 1 calc R
C20 C 0.26339(8) 0.07962(12) 0.96384(14) 0.1160(10) Uani 1 1 d .
H20A H 0.2725 0.0329 0.9801 0.174 Uiso 1 1 calc R
H20B H 0.2476 0.0812 0.9115 0.174 Uiso 1 1 calc R
H20C H 0.2444 0.0954 0.9798 0.174 Uiso 1 1 calc R
C21 C 0.29224(6) 0.31517(10) 0.86647(10) 0.0579(6) Uani 1 1 d .
H21A H 0.3001 0.3433 0.8380 0.069 Uiso 1 1 calc R
H21B H 0.2754 0.2758 0.8368 0.069 Uiso 1 1 calc R
C22 C 0.26259(7) 0.35815(10) 0.88342(12) 0.0692(7) Uani 1 1 d .
H22A H 0.2511 0.3283 0.9055 0.083 Uiso 1 1 calc R
H22B H 0.2804 0.3938 0.9186 0.083 Uiso 1 1 calc R
C23 C 0.22401(7) 0.39215(12) 0.81596(13) 0.1102(10) Uani 1 1 d .
H23A H 0.2068 0.4188 0.8296 0.165 Uiso 1 1 calc R
H23B H 0.2056 0.3570 0.7816 0.165 Uiso 1 1 calc R
H23C H 0.2352 0.4221 0.7941 0.165 Uiso 1 1 calc R
C24 C 0.33604(7) 0.16861(10) 0.87498(12) 0.0631(7) Uani 1 1 d .
H24A H 0.3059 0.1630 0.8634 0.076 Uiso 1 1 calc R
H24B H 0.3515 0.1251 0.8950 0.076 Uiso 1 1 calc R
C25 C 0.33483(8) 0.18459(12) 0.80448(14) 0.0898(8) Uani 1 1 d .
H25A H 0.3213 0.2297 0.7864 0.108 Uiso 1 1 calc R
H25B H 0.3650 0.1869 0.8156 0.108 Uiso 1 1 calc R
C26 C 0.30927(8) 0.13097(13) 0.74502(14) 0.1227(11) Uani 1 1 d .
H26A H 0.3095 0.1437 0.7024 0.184 Uiso 1 1 calc R
H26B H 0.2792 0.1289 0.7331 0.184 Uiso 1 1 calc R
H26C H 0.3230 0.0864 0.7620 0.184 Uiso 1 1 calc R
C27 C 0.43734(7) 0.17609(11) 0.99280(12) 0.0687(7) Uani 1 1 d .
H27A H 0.4654 0.1973 1.0068 0.082 Uiso 1 1 calc R
H27B H 0.4271 0.1504 0.9481 0.082 Uiso 1 1 calc R
C28 C 0.44506(8) 0.12501(12) 1.05274(13) 0.0877(8) Uani 1 1 d .
H28A H 0.4534 0.1508 1.0967 0.105 Uiso 1 1 calc R
H28B H 0.4175 0.1010 1.0373 0.105 Uiso 1 1 calc R
C29 C 0.48072(8) 0.07203(12) 1.07030(14) 0.1239(11) Uani 1 1 d .
H29A H 0.4842 0.0417 1.1081 0.186 Uiso 1 1 calc R
H29B H 0.5082 0.0954 1.0865 0.186 Uiso 1 1 calc R
H29C H 0.4723 0.0454 1.0274 0.186 Uiso 1 1 calc R
C30 C 0.46104(7) 0.33064(11) 1.04084(12) 0.0749(7) Uani 1 1 d .
H30A H 0.4584 0.3807 1.0410 0.090 Uiso 1 1 calc R
H30B H 0.4707 0.3194 1.0079 0.090 Uiso 1 1 calc R
C31 C 0.49752(7) 0.30749(12) 1.11822(13) 0.0823(8) Uani 1 1 d .
H31A H 0.4881 0.3172 1.1517 0.099 Uiso 1 1 calc R
H31B H 0.5019 0.2579 1.1184 0.099 Uiso 1 1 calc R
C32 C 0.54116(7) 0.34438(13) 1.14416(14) 0.1177(11) Uani 1 1 d .
H32A H 0.5630 0.3291 1.1926 0.177 Uiso 1 1 calc R
H32B H 0.5370 0.3935 1.1445 0.177 Uiso 1 1 calc R
H32C H 0.5510 0.3338 1.1118 0.177 Uiso 1 1 calc R
C33 C 0.13693(6) 0.20382(10) 0.50052(11) 0.0492(6) Uani 1 1 d .
C34 C 0.08766(7) 0.21713(12) 0.45363(12) 0.0623(7) Uani 1 1 d .
C35 C 0.07625(7) 0.27360(11) 0.48043(12) 0.0544(6) Uani 1 1 d .
C36 C 0.11324(8) 0.29954(12) 0.54472(13) 0.0806(8) Uani 1 1 d .
C37 C 0.15402(7) 0.25697(11) 0.56448(11) 0.0494(6) Uani 1 1 d .
C38 C 0.16695(7) 0.31904(11) 0.53808(13) 0.0619(6) Uani 1 1 d .
C39 C 0.15544(7) 0.30960(11) 0.46603(13) 0.0565(6) Uani 1 1 d .
C40 C 0.13713(9) 0.24365(12) 0.44064(13) 0.0888(9) Uani 1 1 d .
C41 C 0.15659(6) 0.13033(10) 0.51763(11) 0.0573(6) Uani 1 1 d .
H41A H 0.1377 0.1006 0.4763 0.069 Uiso 1 1 calc R
H41B H 0.1564 0.1125 0.5592 0.069 Uiso 1 1 calc R
C42 C 0.20415(7) 0.12648(10) 0.53429(11) 0.0638(7) Uani 1 1 d .
H42A H 0.2039 0.1390 0.4908 0.077 Uiso 1 1 calc R
H42B H 0.2224 0.1599 0.5720 0.077 Uiso 1 1 calc R
C43 C 0.22436(7) 0.05540(10) 0.55909(14) 0.0992(9) Uani 1 1 d .
H43A H 0.2541 0.0558 0.5694 0.149 Uiso 1 1 calc R
H43B H 0.2070 0.0223 0.5213 0.149 Uiso 1 1 calc R
H43C H 0.2249 0.0428 0.6024 0.149 Uiso 1 1 calc R
C44 C 0.05420(7) 0.16334(11) 0.40194(12) 0.0699(7) Uani 1 1 d .
H44A H 0.0669 0.1372 0.3792 0.084 Uiso 1 1 calc R
H44B H 0.0279 0.1867 0.3637 0.084 Uiso 1 1 calc R
C45 C 0.04121(8) 0.11315(12) 0.44274(14) 0.0929(9) Uani 1 1 d .
H45A H 0.0679 0.0921 0.4827 0.111 Uiso 1 1 calc R
H45B H 0.0274 0.1394 0.4636 0.111 Uiso 1 1 calc R
C46 C 0.00973(8) 0.05630(13) 0.39480(16) 0.1320(12) Uani 1 1 d .
H46A H 0.0028 0.0272 0.4233 0.198 Uiso 1 1 calc R
H46B H 0.0235 0.0291 0.3752 0.198 Uiso 1 1 calc R
H46C H -0.0170 0.0767 0.3556 0.198 Uiso 1 1 calc R
C47 C 0.02992(6) 0.30405(11) 0.44311(12) 0.0642(7) Uani 1 1 d .
H47A H 0.0272 0.3301 0.4788 0.077 Uiso 1 1 calc R
H47B H 0.0086 0.2664 0.4259 0.077 Uiso 1 1 calc R
C48 C 0.01806(7) 0.35191(11) 0.37843(12) 0.0777(7) Uani 1 1 d .
H48A H 0.0404 0.3878 0.3949 0.093 Uiso 1 1 calc R
H48B H 0.0187 0.3252 0.3412 0.093 Uiso 1 1 calc R
C49 C -0.02733(7) 0.38597(11) 0.34464(12) 0.0982(9) Uani 1 1 d .
H49A H -0.0326 0.4152 0.3050 0.147 Uiso 1 1 calc R
H49B H -0.0281 0.4133 0.3809 0.147 Uiso 1 1 calc R
H49C H -0.0498 0.3508 0.3268 0.147 Uiso 1 1 calc R
C50 C 0.11061(7) 0.34930(10) 0.59654(11) 0.0664(7) Uani 1 1 d .
H50A H 0.1383 0.3469 0.6435 0.080 Uiso 1 1 calc R
H50B H 0.0873 0.3335 0.6035 0.080 Uiso 1 1 calc R
C51 C 0.10162(7) 0.42543(11) 0.57244(12) 0.0718(7) Uani 1 1 d .
H51A H 0.1222 0.4400 0.5587 0.086 Uiso 1 1 calc R
H51B H 0.0718 0.4296 0.5298 0.086 Uiso 1 1 calc R
C52 C 0.10636(8) 0.47359(10) 0.63233(13) 0.0942(9) Uani 1 1 d .
H52A H 0.1004 0.5204 0.6147 0.141 Uiso 1 1 calc R
H52B H 0.1360 0.4706 0.6743 0.141 Uiso 1 1 calc R
H52C H 0.0857 0.4600 0.6455 0.141 Uiso 1 1 calc R
C53 C 0.18251(6) 0.23168(10) 0.64430(11) 0.0564(6) Uani 1 1 d .
H53A H 0.1965 0.2715 0.6758 0.068 Uiso 1 1 calc R
H53B H 0.2058 0.2019 0.6492 0.068 Uiso 1 1 calc R
C54 C 0.15612(7) 0.19164(11) 0.67060(12) 0.0662(7) Uani 1 1 d .
H54A H 0.1349 0.2229 0.6708 0.079 Uiso 1 1 calc R
H54B H 0.1396 0.1547 0.6362 0.079 Uiso 1 1 calc R
C55 C 0.18522(7) 0.16050(12) 0.74649(12) 0.0998(9) Uani 1 1 d .
H55A H 0.1670 0.1362 0.7595 0.150 Uiso 1 1 calc R
H55B H 0.2010 0.1969 0.7811 0.150 Uiso 1 1 calc R
H55C H 0.2060 0.1289 0.7466 0.150 Uiso 1 1 calc R
C56 C 0.19990(7) 0.37348(10) 0.58877(11) 0.0680(7) Uani 1 1 d .
H56A H 0.1960 0.3810 0.6292 0.082 Uiso 1 1 calc R
H56B H 0.1938 0.4169 0.5625 0.082 Uiso 1 1 calc R
C57 C 0.24804(7) 0.35218(12) 0.61870(13) 0.0840(8) Uani 1 1 d .
H57A H 0.2543 0.3095 0.6462 0.101 Uiso 1 1 calc R
H57B H 0.2517 0.3432 0.5782 0.101 Uiso 1 1 calc R
C58 C 0.28127(7) 0.40736(12) 0.66778(13) 0.1108(10) Uani 1 1 d .
H58A H 0.3108 0.3916 0.6850 0.166 Uiso 1 1 calc R
H58B H 0.2783 0.4157 0.7086 0.166 Uiso 1 1 calc R
H58C H 0.2756 0.4495 0.6406 0.166 Uiso 1 1 calc R
C59 C 0.16056(7) 0.36495(11) 0.42130(12) 0.0709(7) Uani 1 1 d .
H59A H 0.1619 0.3426 0.3825 0.085 Uiso 1 1 calc R
H59B H 0.1885 0.3887 0.4523 0.085 Uiso 1 1 calc R
C60 C 0.12322(8) 0.41881(11) 0.38743(13) 0.0811(8) Uani 1 1 d .
H60A H 0.0953 0.3951 0.3562 0.097 Uiso 1 1 calc R
H60B H 0.1218 0.4412 0.4262 0.097 Uiso 1 1 calc R
C61 C 0.12877(8) 0.47440(12) 0.34273(14) 0.1129(10) Uani 1 1 d .
H61A H 0.1043 0.5062 0.3232 0.169 Uiso 1 1 calc R
H61B H 0.1295 0.4529 0.3035 0.169 Uiso 1 1 calc R
H61C H 0.1560 0.4990 0.3735 0.169 Uiso 1 1 calc R
C62 C 0.13277(8) 0.21026(11) 0.37308(12) 0.0741(7) Uani 1 1 d .
H62A H 0.1300 0.1606 0.3762 0.089 Uiso 1 1 calc R
H62B H 0.1601 0.2184 0.3748 0.089 Uiso 1 1 calc R
C63 C 0.09411(8) 0.23483(12) 0.29875(12) 0.0818(8) Uani 1 1 d .
H63A H 0.0667 0.2303 0.2977 0.098 Uiso 1 1 calc R
H63B H 0.0982 0.2835 0.2927 0.098 Uiso 1 1 calc R
C64 C 0.09003(8) 0.19410(11) 0.23504(12) 0.0982(9) Uani 1 1 d .
H64A H 0.0653 0.2114 0.1900 0.147 Uiso 1 1 calc R
H64B H 0.0855 0.1459 0.2401 0.147 Uiso 1 1 calc R
H64C H 0.1167 0.1994 0.2349 0.147 Uiso 1 1 calc R

loop_
_atom_site_aniso_label
_atom_site_aniso_U_11
_atom_site_aniso_U_22
_atom_site_aniso_U_33
_atom_site_aniso_U_23
_atom_site_aniso_U_13
_atom_site_aniso_U_12
C1 0.0546(15) 0.0455(14) 0.0519(16) -0.0012(12) 0.0278(13) 0.0009(13)
C2 0.0680(17) 0.0619(16) 0.0470(16) -0.0062(13) 0.0278(14) -0.0106(14)
C3 0.0571(16) 0.0564(15) 0.0511(17) 0.0034(13) 0.0324(14) 0.0023(13)
C4 0.0708(18) 0.0761(18) 0.0607(19) 0.0042(15) 0.0235(16) -0.0268(15)
C5 0.0461(14) 0.0514(14) 0.0477(15) -0.0009(12) 0.0233(13) 0.0038(12)
C6 0.0536(16) 0.0517(15) 0.0682(18) -0.0124(13) 0.0266(15) 0.0043(13)
C7 0.0532(16) 0.0509(16) 0.0616(17) -0.0019(13) 0.0311(14) 0.0077(14)
C8 0.0423(16) 0.0560(17) 0.108(2) 0.0035(16) 0.0177(15) 0.0006(14)
C9 0.0625(16) 0.0506(15) 0.0582(16) -0.0003(12) 0.0299(14) 0.0018(12)
C10 0.0783(17) 0.0729(17) 0.0647(18) 0.0056(14) 0.0433(15) -0.0021(14)
C11 0.193(3) 0.078(2) 0.114(3) 0.0202(18) 0.103(2) -0.009(2)
C12 0.0716(17) 0.0646(16) 0.0523(16) -0.0033(13) 0.0299(14) -0.0059(15)
C13 0.100(2) 0.0834(19) 0.078(2) -0.0032(16) 0.0451(18) 0.0154(18)
C14 0.191(3) 0.093(2) 0.112(3) -0.0207(19) 0.094(3) 0.008(2)
C15 0.0755(18) 0.0677(16) 0.0628(18) -0.0051(14) 0.0392(16) -0.0061(14)
C16 0.103(2) 0.0769(18) 0.0657(19) 0.0163(15) 0.0456(17) 0.0059(17)
C17 0.165(3) 0.097(2) 0.081(2) 0.0235(18) 0.060(2) -0.003(2)
C18 0.0633(16) 0.0707(17) 0.0704(17) -0.0027(14) 0.0387(14) -0.0052(14)
C19 0.092(2) 0.0675(18) 0.081(2) 0.0056(15) 0.0498(17) -0.0049(16)
C20 0.136(3) 0.097(2) 0.118(3) -0.0182(18) 0.070(2) -0.056(2)
C21 0.0519(14) 0.0573(15) 0.0560(16) -0.0002(12) 0.0233(13) 0.0059(13)
C22 0.0560(15) 0.0666(16) 0.0758(19) -0.0010(13) 0.0291(15) 0.0133(13)
C23 0.0768(19) 0.124(2) 0.097(2) -0.0044(18) 0.0245(18) 0.0407(18)
C24 0.0606(16) 0.0600(16) 0.0671(17) -0.0052(14) 0.0330(14) 0.0059(13)
C25 0.103(2) 0.095(2) 0.086(2) -0.0097(17) 0.0598(19) 0.0026(18)
C26 0.123(3) 0.153(3) 0.081(2) -0.018(2) 0.047(2) 0.031(2)
C27 0.0577(16) 0.0698(17) 0.0775(19) -0.0055(14) 0.0355(15) 0.0076(14)
C28 0.0826(19) 0.0775(19) 0.097(2) 0.0181(17) 0.0442(18) 0.0294(16)
C29 0.102(2) 0.093(2) 0.133(3) 0.0097(19) 0.034(2) 0.0392(19)
C30 0.0552(17) 0.0655(17) 0.087(2) 0.0076(14) 0.0272(16) 0.0021(14)
C31 0.0606(17) 0.0859(19) 0.088(2) 0.0070(16) 0.0311(16) 0.0032(16)
C32 0.0565(18) 0.127(2) 0.120(3) 0.011(2) 0.0143(18) -0.0147(18)
C33 0.0483(15) 0.0443(14) 0.0517(15) -0.0055(12) 0.0246(13) 0.0014(12)
C34 0.0438(15) 0.0599(16) 0.0729(18) -0.0130(14) 0.0244(14) 0.0022(13)
C35 0.0481(15) 0.0524(15) 0.0578(17) -0.0003(13) 0.0250(14) 0.0049(13)
C36 0.0796(19) 0.0816(19) 0.0539(18) -0.0174(15) 0.0179(16) 0.0294(16)
C37 0.0411(14) 0.0523(14) 0.0490(15) 0.0016(12) 0.0202(12) 0.0001(12)
C38 0.0630(16) 0.0600(16) 0.0547(17) -0.0038(14) 0.0262(14) -0.0166(13)
C39 0.0593(16) 0.0488(16) 0.0616(18) 0.0055(14) 0.0325(14) 0.0045(13)
C40 0.149(3) 0.0555(17) 0.0616(19) 0.0059(15) 0.0560(19) 0.0114(18)
C41 0.0532(15) 0.0518(15) 0.0639(16) 0.0017(12) 0.0294(13) 0.0054(13)
C42 0.0604(16) 0.0599(16) 0.0739(18) 0.0026(13) 0.0378(14) 0.0083(13)
C43 0.0713(18) 0.0597(17) 0.157(3) 0.0006(17) 0.0549(19) 0.0139(15)
C44 0.0545(15) 0.0642(16) 0.0780(19) -0.0076(15) 0.0267(15) 0.0050(14)
C45 0.0758(19) 0.085(2) 0.110(2) -0.0107(18) 0.0442(19) -0.0189(17)
C46 0.094(2) 0.088(2) 0.190(3) -0.013(2) 0.059(2) -0.0238(19)
C47 0.0529(16) 0.0635(16) 0.0666(18) -0.0040(14) 0.0255(14) 0.0062(13)
C48 0.0647(17) 0.0806(18) 0.0749(19) 0.0066(15) 0.0286(15) 0.0185(15)
C49 0.0697(18) 0.091(2) 0.100(2) 0.0093(17) 0.0226(17) 0.0207(16)
C50 0.0629(16) 0.0656(17) 0.0597(17) -0.0014(14) 0.0254(14) 0.0091(13)
C51 0.0751(18) 0.0605(16) 0.077(2) 0.0059(15) 0.0391(16) 0.0126(14)
C52 0.106(2) 0.0585(17) 0.107(2) -0.0169(16) 0.0498(19) 0.0039(16)
C53 0.0529(15) 0.0555(14) 0.0535(16) 0.0041(12) 0.0236(13) 0.0032(12)
C54 0.0681(16) 0.0673(16) 0.0659(18) 0.0069(14) 0.0377(15) 0.0023(14)
C55 0.097(2) 0.124(2) 0.069(2) 0.0258(18) 0.0386(17) -0.0086(18)
C56 0.0708(17) 0.0628(16) 0.0650(17) 0.0025(14) 0.0327(15) -0.0118(15)
C57 0.0617(18) 0.092(2) 0.095(2) -0.0032(16) 0.0392(17) -0.0150(16)
C58 0.0731(19) 0.116(2) 0.114(3) 0.0085(19) 0.0299(19) -0.0235(18)
C59 0.0759(17) 0.0699(17) 0.0700(18) 0.0038(14) 0.0410(15) -0.0016(15)
C60 0.0872(19) 0.0715(17) 0.086(2) 0.0283(15) 0.0471(18) 0.0122(16)
C61 0.129(2) 0.088(2) 0.117(3) 0.0329(19) 0.063(2) 0.0048(19)
C62 0.0935(19) 0.0662(16) 0.0604(18) 0.0037(14) 0.0397(16) 0.0141(15)
C63 0.093(2) 0.0865(19) 0.0628(19) 0.0059(16) 0.0400(17) 0.0137(16)
C64 0.118(2) 0.100(2) 0.0568(18) -0.0093(16) 0.0332(17) 0.0026(18)

loop_
_atom_type_symbol
_atom_type_description
_atom_type_scat_dispersion_real
_atom_type_scat_dispersion_imag
_atom_type_scat_source
C C 0.0033 0.0016 'International Tables Vol C Tables 4.2.6.8 and 6.1.1.4'
H H 0.0000 0.0000 'International Tables Vol C Tables 4.2.6.8 and 6.1.1.4'

loop_
_geom_angle_atom_site_label_1
_geom_angle_atom_site_label_2
_geom_angle_atom_site_label_3
_geom_angle
C8 C1 C2 79.37(17)
C8 C1 C9 118.17(18)
C2 C1 C9 122.94(18)
C8 C1 C5 104.21(16)
C2 C1 C5 104.25(17)
C9 C1 C5 119.94(18)
C3 C2 C1 110.73(19)
C3 C2 C12 121.6(2)
C1 C2 C12 123.6(2)
C3 C2 C8 112.04(17)
C1 C2 C8 50.09(12)
C12 C2 C8 118.15(17)
C4 C3 C2 110.27(19)
C4 C3 C15 126.0(2)
C2 C3 C15 123.6(2)
C3 C4 C18 124.1(2)
C3 C4 C5 111.17(19)
C18 C4 C5 123.6(2)
C6 C5 C4 86.99(16)
C6 C5 C21 121.69(18)
C4 C5 C21 116.81(18)
C6 C5 C1 103.86(16)
C4 C5 C1 103.58(17)
C21 C5 C1 118.50(17)
C7 C6 C5 111.00(19)
C7 C6 C24 124.5(2)
C5 C6 C24 123.16(19)
C6 C7 C8 110.62(19)
C6 C7 C27 124.2(2)
C8 C7 C27 125.1(2)
C7 C8 C1 109.57(19)
C7 C8 C30 121.4(2)
C1 C8 C30 124.3(2)
C7 C8 C2 116.93(18)
C1 C8 C2 50.54(12)
C30 C8 C2 114.43(19)
C1 C9 C10 113.98(16)
C1 C9 H9A 108.8
C10 C9 H9A 108.8
C1 C9 H9B 108.8
C10 C9 H9B 108.8
H9A C9 H9B 107.7
C11 C10 C9 112.86(18)
C11 C10 H10A 109.0
C9 C10 H10A 109.0
C11 C10 H10B 109.0
C9 C10 H10B 109.0
H10A C10 H10B 107.8
C10 C11 H11A 109.5
C10 C11 H11B 109.5
H11A C11 H11B 109.5
C10 C11 H11C 109.5
H11A C11 H11C 109.5
H11B C11 H11C 109.5
C13 C12 C2 112.15(18)
C13 C12 H12A 109.2
C2 C12 H12A 109.2
C13 C12 H12B 109.2
C2 C12 H12B 109.2
H12A C12 H12B 107.9
C14 C13 C12 114.1(2)
C14 C13 H13A 108.7
C12 C13 H13A 108.7
C14 C13 H13B 108.7
C12 C13 H13B 108.7
H13A C13 H13B 107.6
C13 C14 H14A 109.5
C13 C14 H14B 109.5
H14A C14 H14B 109.5
C13 C14 H14C 109.5
H14A C14 H14C 109.5
H14B C14 H14C 109.5
C3 C15 C16 114.40(18)
C3 C15 H15A 108.7
C16 C15 H15A 108.7
C3 C15 H15B 108.7
C16 C15 H15B 108.7
H15A C15 H15B 107.6
C17 C16 C15 113.9(2)
C17 C16 H16A 108.8
C15 C16 H16A 108.8
C17 C16 H16B 108.8
C15 C16 H16B 108.8
H16A C16 H16B 107.7
C16 C17 H17A 109.5
C16 C17 H17B 109.5
H17A C17 H17B 109.5
C16 C17 H17C 109.5
H17A C17 H17C 109.5
H17B C17 H17C 109.5
C4 C18 C19 116.64(19)
C4 C18 H18A 108.1
C19 C18 H18A 108.1
C4 C18 H18B 108.1
C19 C18 H18B 108.1
H18A C18 H18B 107.3
C20 C19 C18 112.7(2)
C20 C19 H19A 109.1
C18 C19 H19A 109.1
C20 C19 H19B 109.1
C18 C19 H19B 109.1
H19A C19 H19B 107.8
C19 C20 H20A 109.5
C19 C20 H20B 109.5
H20A C20 H20B 109.5
C19 C20 H20C 109.5
H20A C20 H20C 109.5
H20B C20 H20C 109.5
C22 C21 C5 114.07(17)
C22 C21 H21A 108.7
C5 C21 H21A 108.7
C22 C21 H21B 108.7
C5 C21 H21B 108.7
H21A C21 H21B 107.6
C23 C22 C21 112.82(19)
C23 C22 H22A 109.0
C21 C22 H22A 109.0
C23 C22 H22B 109.0
C21 C22 H22B 109.0
H22A C22 H22B 107.8
C22 C23 H23A 109.5
C22 C23 H23B 109.5
H23A C23 H23B 109.5
C22 C23 H23C 109.5
H23A C23 H23C 109.5
H23B C23 H23C 109.5
C6 C24 C25 112.77(19)
C6 C24 H24A 109.0
C25 C24 H24A 109.0
C6 C24 H24B 109.0
C25 C24 H24B 109.0
H24A C24 H24B 107.8
C26 C25 C24 113.1(2)
C26 C25 H25A 109.0
C24 C25 H25A 109.0
C26 C25 H25B 109.0
C24 C25 H25B 109.0
H25A C25 H25B 107.8
C25 C26 H26A 109.5
C25 C26 H26B 109.5
H26A C26 H26B 109.5
C25 C26 H26C 109.5
H26A C26 H26C 109.5
H26B C26 H26C 109.5
C7 C27 C28 114.56(18)
C7 C27 H27A 108.6
C28 C27 H27A 108.6
C7 C27 H27B 108.6
C28 C27 H27B 108.6
H27A C27 H27B 107.6
C29 C28 C27 113.1(2)
C29 C28 H28A 109.0
C27 C28 H28A 109.0
C29 C28 H28B 109.0
C27 C28 H28B 109.0
H28A C28 H28B 107.8
C28 C29 H29A 109.5
C28 C29 H29B 109.5
H29A C29 H29B 109.5
C28 C29 H29C 109.5
H29A C29 H29C 109.5
H29B C29 H29C 109.5
C8 C30 C31 116.65(19)
C8 C30 H30A 108.1
C31 C30 H30A 108.1
C8 C30 H30B 108.1
C31 C30 H30B 108.1
H30A C30 H30B 107.3
C32 C31 C30 111.66(19)
C32 C31 H31A 109.3
C30 C31 H31A 109.3
C32 C31 H31B 109.3
C30 C31 H31B 109.3
H31A C31 H31B 107.9
C31 C32 H32A 109.5
C31 C32 H32B 109.5
H32A C32 H32B 109.5
C31 C32 H32C 109.5
H32A C32 H32C 109.5
H32B C32 H32C 109.5
C34 C33 C40 82.77(18)
C34 C33 C41 122.44(18)
C40 C33 C41 117.69(18)
C34 C33 C37 104.32(17)
C40 C33 C37 104.48(17)
C41 C33 C37 118.68(17)
C35 C34 C33 110.29(19)
C35 C34 C44 123.33(19)
C33 C34 C44 123.44(19)
C35 C34 C40 109.64(17)
C33 C34 C40 48.67(12)
C44 C34 C40 118.29(18)
C34 C35 C36 111.33(19)
C34 C35 C47 123.9(2)
C36 C35 C47 124.7(2)
C35 C36 C50 124.3(2)
C35 C36 C37 109.73(18)
C50 C36 C37 124.2(2)
C35 C36 C38 114.66(18)
C50 C36 C38 111.69(18)
C37 C36 C38 47.36(12)
C38 C37 C36 84.56(16)
C38 C37 C53 121.79(18)
C36 C37 C53 116.34(18)
C38 C37 C33 103.78(17)
C36 C37 C33 104.12(17)
C53 C37 C33 119.86(17)
C39 C38 C37 110.83(19)
C39 C38 C56 123.3(2)
C37 C38 C56 123.5(2)
C39 C38 C36 109.31(17)
C37 C38 C36 48.08(11)
C56 C38 C36 118.07(17)
C38 C39 C40 110.7(2)
C38 C39 C59 123.9(2)
C40 C39 C59 125.3(2)
C39 C40 C33 109.8(2)
C39 C40 C62 123.1(2)
C33 C40 C62 124.3(2)
C39 C40 C34 116.02(19)
C33 C40 C34 48.56(13)
C62 C40 C34 112.48(19)
C33 C41 C42 113.94(17)
C33 C41 H41A 108.8
C42 C41 H41A 108.8
C33 C41 H41B 108.8
C42 C41 H41B 108.8
H41A C41 H41B 107.7
C43 C42 C41 112.67(17)
C43 C42 H42A 109.1
C41 C42 H42A 109.1
C43 C42 H42B 109.1
C41 C42 H42B 109.1
H42A C42 H42B 107.8
C42 C43 H43A 109.5
C42 C43 H43B 109.5
H43A C43 H43B 109.5
C42 C43 H43C 109.5
H43A C43 H43C 109.5
H43B C43 H43C 109.5
C34 C44 C45 111.29(19)
C34 C44 H44A 109.4
C45 C44 H44A 109.4
C34 C44 H44B 109.4
C45 C44 H44B 109.4
H44A C44 H44B 108.0
C46 C45 C44 113.7(2)
C46 C45 H45A 108.8
C44 C45 H45A 108.8
C46 C45 H45B 108.8
C44 C45 H45B 108.8
H45A C45 H45B 107.7
C45 C46 H46A 109.5
C45 C46 H46B 109.5
H46A C46 H46B 109.5
C45 C46 H46C 109.5
H46A C46 H46C 109.5
H46B C46 H46C 109.5
C35 C47 C48 114.12(18)
C35 C47 H47A 108.7
C48 C47 H47A 108.7
C35 C47 H47B 108.7
C48 C47 H47B 108.7
H47A C47 H47B 107.6
C49 C48 C47 113.61(19)
C49 C48 H48A 108.8
C47 C48 H48A 108.8
C49 C48 H48B 108.8
C47 C48 H48B 108.8
H48A C48 H48B 107.7
C48 C49 H49A 109.5
C48 C49 H49B 109.5
H49A C49 H49B 109.5
C48 C49 H49C 109.5
H49A C49 H49C 109.5
H49B C49 H49C 109.5
C36 C50 C51 115.94(19)
C36 C50 H50A 108.3
C51 C50 H50A 108.3
C36 C50 H50B 108.3
C51 C50 H50B 108.3
H50A C50 H50B 107.4
C52 C51 C50 112.57(18)
C52 C51 H51A 109.1
C50 C51 H51A 109.1
C52 C51 H51B 109.1
C50 C51 H51B 109.1
H51A C51 H51B 107.8
C51 C52 H52A 109.5
C51 C52 H52B 109.5
H52A C52 H52B 109.5
C51 C52 H52C 109.5
H52A C52 H52C 109.5
H52B C52 H52C 109.5
C37 C53 C54 113.96(17)
C37 C53 H53A 108.8
C54 C53 H53A 108.8
C37 C53 H53B 108.8
C54 C53 H53B 108.8
H53A C53 H53B 107.7
C55 C54 C53 113.49(17)
C55 C54 H54A 108.9
C53 C54 H54A 108.9
C55 C54 H54B 108.9
C53 C54 H54B 108.9
H54A C54 H54B 107.7
C54 C55 H55A 109.5
C54 C55 H55B 109.5
H55A C55 H55B 109.5
C54 C55 H55C 109.5
H55A C55 H55C 109.5
H55B C55 H55C 109.5
C38 C56 C57 112.29(18)
C38 C56 H56A 109.1
C57 C56 H56A 109.1
C38 C56 H56B 109.1
C57 C56 H56B 109.1
H56A C56 H56B 107.9
C58 C57 C56 112.7(2)
C58 C57 H57A 109.1
C56 C57 H57A 109.1
C58 C57 H57B 109.1
C56 C57 H57B 109.1
H57A C57 H57B 107.8
C57 C58 H58A 109.5
C57 C58 H58B 109.5
H58A C58 H58B 109.5
C57 C58 H58C 109.5
H58A C58 H58C 109.5
H58B C58 H58C 109.5
C39 C59 C60 114.35(18)
C39 C59 H59A 108.7
C60 C59 H59A 108.7
C39 C59 H59B 108.7
C60 C59 H59B 108.7
H59A C59 H59B 107.6
C61 C60 C59 113.9(2)
C61 C60 H60A 108.8
C59 C60 H60A 108.8
C61 C60 H60B 108.8
C59 C60 H60B 108.8
H60A C60 H60B 107.7
C60 C61 H61A 109.5
C60 C61 H61B 109.5
H61A C61 H61B 109.5
C60 C61 H61C 109.5
H61A C61 H61C 109.5
H61B C61 H61C 109.5
C40 C62 C63 116.76(19)
C40 C62 H62A 108.1
C63 C62 H62A 108.1
C40 C62 H62B 108.1
C63 C62 H62B 108.1
H62A C62 H62B 107.3
C64 C63 C62 112.90(19)
C64 C63 H63A 109.0
C62 C63 H63A 109.0
C64 C63 H63B 109.0
C62 C63 H63B 109.0
H63A C63 H63B 107.8
C63 C64 H64A 109.5
C63 C64 H64B 109.5
H64A C64 H64B 109.5
C63 C64 H64C 109.5
H64A C64 H64C 109.5
H64B C64 H64C 109.5

loop_
_geom_bond_atom_site_label_1
_geom_bond_atom_site_label_2
_geom_bond_distance
C1 C8 1.507(3)
C1 C2 1.517(3)
C1 C9 1.534(2)
C1 C5 1.570(3)
C2 C3 1.408(3)
C2 C12 1.531(2)
C2 C8 1.931(3)
C3 C4 1.397(3)
C3 C15 1.516(3)
C4 C18 1.512(3)
C4 C5 1.524(3)
C5 C6 1.504(3)
C5 C21 1.543(2)
C6 C7 1.386(3)
C6 C24 1.522(2)
C7 C8 1.423(3)
C7 C27 1.506(2)
C8 C30 1.518(3)
C9 C10 1.549(2)
C9 H9A 0.9700
C9 H9B 0.9700
C10 C11 1.511(2)
C10 H10A 0.9700
C10 H10B 0.9700
C11 H11A 0.9600
C11 H11B 0.9600
C11 H11C 0.9600
C12 C13 1.525(3)
C12 H12A 0.9700
C12 H12B 0.9700
C13 C14 1.518(3)
C13 H13A 0.9700
C13 H13B 0.9700
C14 H14A 0.9600
C14 H14B 0.9600
C14 H14C 0.9600
C15 C16 1.531(3)
C15 H15A 0.9700
C15 H15B 0.9700
C16 C17 1.518(3)
C16 H16A 0.9700
C16 H16B 0.9700
C17 H17A 0.9600
C17 H17B 0.9600
C17 H17C 0.9600
C18 C19 1.536(2)
C18 H18A 0.9700
C18 H18B 0.9700
C19 C20 1.522(3)
C19 H19A 0.9700
C19 H19B 0.9700
C20 H20A 0.9600
C20 H20B 0.9600
C20 H20C 0.9600
C21 C22 1.537(2)
C21 H21A 0.9700
C21 H21B 0.9700
C22 C23 1.521(3)
C22 H22A 0.9700
C22 H22B 0.9700
C23 H23A 0.9600
C23 H23B 0.9600
C23 H23C 0.9600
C24 C25 1.538(3)
C24 H24A 0.9700
C24 H24B 0.9700
C25 C26 1.519(3)
C25 H25A 0.9700
C25 H25B 0.9700
C26 H26A 0.9600
C26 H26B 0.9600
C26 H26C 0.9600
C27 C28 1.535(3)
C27 H27A 0.9700
C27 H27B 0.9700
C28 C29 1.514(3)
C28 H28A 0.9700
C28 H28B 0.9700
C29 H29A 0.9600
C29 H29B 0.9600
C29 H29C 0.9600
C30 C31 1.541(3)
C30 H30A 0.9700
C30 H30B 0.9700
C31 C32 1.521(3)
C31 H31A 0.9700
C31 H31B 0.9700
C32 H32A 0.9600
C32 H32B 0.9600
C32 H32C 0.9600
C33 C34 1.510(3)
C33 C40 1.513(3)
C33 C41 1.537(2)
C33 C37 1.563(3)
C34 C35 1.395(3)
C34 C44 1.526(3)
C34 C40 1.999(3)
C35 C36 1.403(3)
C35 C47 1.518(2)
C36 C50 1.519(3)
C36 C37 1.520(3)
C36 C38 2.034(3)
C37 C38 1.503(3)
C37 C53 1.545(2)
C38 C39 1.399(3)
C38 C56 1.521(3)
C39 C40 1.402(3)
C39 C59 1.518(3)
C40 C62 1.531(3)
C41 C42 1.537(2)
C41 H41A 0.9700
C41 H41B 0.9700
C42 C43 1.509(2)
C42 H42A 0.9700
C42 H42B 0.9700
C43 H43A 0.9600
C43 H43B 0.9600
C43 H43C 0.9600
C44 C45 1.541(3)
C44 H44A 0.9700
C44 H44B 0.9700
C45 C46 1.516(3)
C45 H45A 0.9700
C45 H45B 0.9700
C46 H46A 0.9600
C46 H46B 0.9600
C46 H46C 0.9600
C47 C48 1.538(3)
C47 H47A 0.9700
C47 H47B 0.9700
C48 C49 1.525(3)
C48 H48A 0.9700
C48 H48B 0.9700
C49 H49A 0.9600
C49 H49B 0.9600
C49 H49C 0.9600
C50 C51 1.535(2)
C50 H50A 0.9700
C50 H50B 0.9700
C51 C52 1.532(2)
C51 H51A 0.9700
C51 H51B 0.9700
C52 H52A 0.9600
C52 H52B 0.9600
C52 H52C 0.9600
C53 C54 1.544(2)
C53 H53A 0.9700
C53 H53B 0.9700
C54 C55 1.524(3)
C54 H54A 0.9700
C54 H54B 0.9700
C55 H55A 0.9600
C55 H55B 0.9600
C55 H55C 0.9600
C56 C57 1.533(3)
C56 H56A 0.9700
C56 H56B 0.9700
C57 C58 1.525(3)
C57 H57A 0.9700
C57 H57B 0.9700
C58 H58A 0.9600
C58 H58B 0.9600
C58 H58C 0.9600
C59 C60 1.533(2)
C59 H59A 0.9700
C59 H59B 0.9700
C60 C61 1.528(3)
C60 H60A 0.9700
C60 H60B 0.9700
C61 H61A 0.9600
C61 H61B 0.9600
C61 H61C 0.9600
C62 C63 1.533(3)
C62 H62A 0.9700
C62 H62B 0.9700
C63 C64 1.528(3)
C63 H63A 0.9700
C63 H63B 0.9700
C64 H64A 0.9600
C64 H64B 0.9600
C64 H64C 0.9600

loop_
_geom_torsion_atom_site_label_1
_geom_torsion_atom_site_label_2
_geom_torsion_atom_site_label_3
_geom_torsion_atom_site_label_4
_geom_torsion
C8 C1 C2 C3 -101.92(19)
C9 C1 C2 C3 141.3(2)
C5 C1 C2 C3 0.2(2)
C8 C1 C2 C12 100.6(2)
C9 C1 C2 C12 -16.2(3)
C5 C1 C2 C12 -157.32(19)
C9 C1 C2 C8 -116.8(2)
C5 C1 C2 C8 102.12(17)
C1 C2 C3 C4 0.3(3)
C12 C2 C3 C4 158.4(2)
C8 C2 C3 C4 -53.7(2)
C1 C2 C3 C15 176.44(18)
C12 C2 C3 C15 -25.5(3)
C8 C2 C3 C15 122.4(2)
C2 C3 C4 C18 -169.1(2)
C15 C3 C4 C18 14.9(4)
C2 C3 C4 C5 -0.8(3)
C15 C3 C4 C5 -176.76(19)
C3 C4 C5 C6 104.4(2)
C18 C4 C5 C6 -87.2(2)
C3 C4 C5 C21 -131.4(2)
C18 C4 C5 C21 37.1(3)
C3 C4 C5 C1 0.9(2)
C18 C4 C5 C1 169.3(2)
C8 C1 C5 C6 -8.4(2)
C2 C1 C5 C6 -90.83(19)
C9 C1 C5 C6 126.63(19)
C8 C1 C5 C4 81.8(2)
C2 C1 C5 C4 -0.6(2)
C9 C1 C5 C4 -143.15(19)
C8 C1 C5 C21 -146.97(19)
C2 C1 C5 C21 130.62(19)
C9 C1 C5 C21 -11.9(3)
C4 C5 C6 C7 -95.9(2)
C21 C5 C6 C7 144.2(2)
C1 C5 C6 C7 7.3(2)
C4 C5 C6 C24 96.9(2)
C21 C5 C6 C24 -23.0(3)
C1 C5 C6 C24 -159.8(2)
C5 C6 C7 C8 -3.1(3)
C24 C6 C7 C8 163.8(2)
C5 C6 C7 C27 174.18(18)
C24 C6 C7 C27 -18.8(4)
C6 C7 C8 C1 -2.8(3)
C27 C7 C8 C1 179.93(19)
C6 C7 C8 C30 -159.3(2)
C27 C7 C8 C30 23.4(4)
C6 C7 C8 C2 52.1(3)
C27 C7 C8 C2 -125.2(2)
C2 C1 C8 C7 109.3(2)
C9 C1 C8 C7 -128.9(2)
C5 C1 C8 C7 7.1(2)
C2 C1 C8 C30 -95.0(3)
C9 C1 C8 C30 26.8(3)
C5 C1 C8 C30 162.8(2)
C9 C1 C8 C2 121.8(2)
C5 C1 C8 C2 -102.17(18)
C3 C2 C8 C7 5.2(3)
C1 C2 C8 C7 -93.9(2)
C12 C2 C8 C7 154.4(2)
C3 C2 C8 C1 99.2(2)
C12 C2 C8 C1 -111.7(2)
C3 C2 C8 C30 -145.52(19)
C1 C2 C8 C30 115.3(2)
C12 C2 C8 C30 3.6(3)
C8 C1 C9 C10 56.0(3)
C2 C1 C9 C10 151.6(2)
C5 C1 C9 C10 -73.0(2)
C1 C9 C10 C11 177.5(2)
C3 C2 C12 C13 -72.1(3)
C1 C2 C12 C13 83.1(3)
C8 C2 C12 C13 141.90(18)
C2 C12 C13 C14 178.5(2)
C4 C3 C15 C16 96.3(3)
C2 C3 C15 C16 -79.2(3)
C3 C15 C16 C17 -176.5(2)
C3 C4 C18 C19 -75.4(3)
C5 C4 C18 C19 117.7(2)
C4 C18 C19 C20 -170.7(2)
C6 C5 C21 C22 155.26(19)
C4 C5 C21 C22 51.2(2)
C1 C5 C21 C22 -73.8(2)
C5 C21 C22 C23 171.81(18)
C7 C6 C24 C25 -79.7(3)
C5 C6 C24 C25 85.8(3)
C6 C24 C25 C26 -175.91(19)
C6 C7 C27 C28 -83.2(3)
C8 C7 C27 C28 93.7(3)
C7 C27 C28 C29 -175.86(19)
C7 C8 C30 C31 -81.7(3)
C1 C8 C30 C31 125.3(2)
C2 C8 C30 C31 67.6(2)
C8 C30 C31 C32 -177.5(2)
C40 C33 C34 C35 -98.7(2)
C41 C33 C34 C35 142.9(2)
C37 C33 C34 C35 4.4(2)
C40 C33 C34 C44 100.1(2)
C41 C33 C34 C44 -18.2(3)
C37 C33 C34 C44 -156.7(2)
C41 C33 C34 C40 -118.3(2)
C37 C33 C34 C40 103.16(19)
C33 C34 C35 C36 -2.8(3)
C44 C34 C35 C36 158.4(2)
C40 C34 C35 C36 -54.8(2)
C33 C34 C35 C47 175.49(19)
C44 C34 C35 C47 -23.3(3)
C40 C34 C35 C47 123.5(2)
C34 C35 C36 C50 -165.5(2)
C47 C35 C36 C50 16.3(4)
C34 C35 C36 C37 -0.2(3)
C47 C35 C36 C37 -178.47(19)
C34 C35 C36 C38 50.9(3)
C47 C35 C36 C38 -127.3(2)
C35 C36 C37 C38 105.8(2)
C50 C36 C37 C38 -89.0(2)
C35 C36 C37 C53 -131.3(2)
C50 C36 C37 C53 34.0(3)
C38 C36 C37 C53 122.9(2)
C35 C36 C37 C33 2.9(3)
C50 C36 C37 C33 168.2(2)
C38 C36 C37 C33 -102.87(18)
C34 C33 C37 C38 -92.04(19)
C40 C33 C37 C38 -6.0(2)
C41 C33 C37 C38 127.54(19)
C34 C33 C37 C36 -4.3(2)
C40 C33 C37 C36 81.8(2)
C41 C33 C37 C36 -144.69(18)
C34 C33 C37 C53 127.95(19)
C40 C33 C37 C53 -145.97(19)
C41 C33 C37 C53 -12.5(3)
C36 C37 C38 C39 -97.7(2)
C53 C37 C38 C39 144.6(2)
C33 C37 C38 C39 5.5(2)
C36 C37 C38 C56 99.5(2)
C53 C37 C38 C56 -18.3(3)
C33 C37 C38 C56 -157.28(19)
C53 C37 C38 C36 -117.7(2)
C33 C37 C38 C36 103.24(18)
C35 C36 C38 C39 6.3(3)
C50 C36 C38 C39 -141.82(19)
C37 C36 C38 C39 101.1(2)
C35 C36 C38 C37 -94.7(2)
C50 C36 C38 C37 117.1(2)
C35 C36 C38 C56 154.12(19)
C50 C36 C38 C56 6.0(3)
C37 C36 C38 C56 -111.2(2)
C37 C38 C39 C40 -2.8(3)
C56 C38 C39 C40 160.0(2)
C36 C38 C39 C40 -54.2(2)
C37 C38 C39 C59 174.81(18)
C56 C38 C39 C59 -22.3(3)
C36 C38 C39 C59 123.4(2)
C38 C39 C40 C33 -1.4(3)
C59 C39 C40 C33 -178.95(19)
C38 C39 C40 C62 -163.1(2)
C59 C39 C40 C62 19.3(4)
C38 C39 C40 C34 51.3(3)
C59 C39 C40 C34 -126.3(2)
C34 C33 C40 C39 107.7(2)
C41 C33 C40 C39 -129.4(2)
C37 C33 C40 C39 4.7(3)
C34 C33 C40 C62 -90.9(3)
C41 C33 C40 C62 32.1(3)
C37 C33 C40 C62 166.1(2)
C41 C33 C40 C34 123.0(2)
C37 C33 C40 C34 -102.98(18)
C35 C34 C40 C39 6.0(3)
C33 C34 C40 C39 -94.2(2)
C44 C34 C40 C39 154.7(2)
C35 C34 C40 C33 100.2(2)
C44 C34 C40 C33 -111.1(2)
C35 C34 C40 C62 -143.20(19)
C33 C34 C40 C62 116.6(2)
C44 C34 C40 C62 5.5(3)
C34 C33 C41 C42 153.6(2)
C40 C33 C41 C42 54.1(3)
C37 C33 C41 C42 -73.4(2)
C33 C41 C42 C43 173.53(18)
C35 C34 C44 C45 -75.7(3)
C33 C34 C44 C45 83.1(3)
C40 C34 C44 C45 140.16(18)
C34 C44 C45 C46 -177.15(19)
C34 C35 C47 C48 -79.3(3)
C36 C35 C47 C48 98.7(3)
C35 C47 C48 C49 -176.13(19)
C35 C36 C50 C51 -77.8(3)
C37 C36 C50 C51 119.1(2)
C38 C36 C50 C51 66.8(2)
C36 C50 C51 C52 -171.40(19)
C38 C37 C53 C54 153.98(19)
C36 C37 C53 C54 53.5(2)
C33 C37 C53 C54 -73.3(2)
C37 C53 C54 C55 173.97(18)
C39 C38 C56 C57 -76.7(3)
C37 C38 C56 C57 84.0(3)
C36 C38 C56 C57 140.26(18)
C38 C56 C57 C58 178.3(2)
C38 C39 C59 C60 -80.7(3)
C40 C39 C59 C60 96.6(3)
C39 C59 C60 C61 179.8(2)
C39 C40 C62 C63 -78.9(3)
C33 C40 C62 C63 122.1(3)
C34 C40 C62 C63 67.9(2)
C40 C62 C63 C64 -174.8(2)
